data_7116448
loop_
_publ_author_name
'Areli Flores-Gaspar'
'Silvia Orgue'
'Arnald Grabulosa'
'Antoni Riera'
'Xavier Verdaguer'

_publ_section_title
;
 Borane as an efficient directing group. Stereoselective 1,2-addition of
 organometallic reagents to borane P-stereogenic N-phosphanylimines
;
_journal_name_full Chem.Commun.
_journal_page_first 1941
_journal_paper_doi 10.1039/C4cc09106J
_journal_volume 51
_journal_year 2015
_chemical_absolute_configuration ad
_chemical_formula_sum 'C12 H21 B N P'
_chemical_formula_weight 221.08
_space_group_IT_number 19
_space_group_name_Hall 'P 2ac 2ab'
_symmetry_cell_setting orthorhombic
_symmetry_space_group_name_Hall 'P 2ac 2ab'
_symmetry_space_group_name_H-M 'P 21 21 21'
_atom_sites_solution_hydrogens geom
_audit_creation_method SHELXL-2014/6
_audit_update_record
;
2014-12-04 deposited with the CCDC.
2014-12-12 downloaded from the CCDC.
;
_cell_angle_alpha 90
_cell_angle_beta 90
_cell_angle_gamma 90
_cell_formula_units_Z 4
_cell_length_a 10.7930(18)
_cell_length_b 11.0539(18)
_cell_length_c 11.3385(18)
_cell_measurement_reflns_used 5724
_cell_measurement_temperature 100(2)
_cell_measurement_theta_max 34.29
_cell_measurement_theta_min 2.57
_cell_volume 1352.7(4)
_computing_cell_refinement 'Bruker APEX2 v2011.4-0'
_computing_data_collection 'Bruker APEX2 v2011.4-0'
_computing_data_reduction 'Bruker SAINT V7.60A'
_computing_molecular_graphics 'Bruker SHELXTL'
_computing_publication_material 'Bruker SHELXTL'
_computing_structure_refinement 'SHELXL-2014 (Sheldrick, 2014)'
_computing_structure_solution Sir2011
_diffrn_ambient_temperature 100(2)
_diffrn_detector_area_resol_mean 512
_diffrn_detector_type '4K CCD area detector APEX II'
_diffrn_measured_fraction_theta_full 1.000
_diffrn_measured_fraction_theta_max 0.959
_diffrn_measurement_device_type 'APEX DUO Kappa 4-axis goniometer'
_diffrn_measurement_method
;
 Fullsphere data collection, phi and omega scans
;
_diffrn_measurement_specimen_support 'magnetic support with MicroMount'
_diffrn_radiation_monochromator 'Quazar MX Multilayer Optics'
_diffrn_radiation_type MoK\a
_diffrn_radiation_wavelength 0.71073
_diffrn_reflns_Laue_measured_fraction_full 1.000
_diffrn_reflns_Laue_measured_fraction_max 0.959
_diffrn_reflns_limit_k_max 15
_diffrn_reflns_limit_k_min -17
_diffrn_reflns_limit_l_max 17
_diffrn_reflns_limit_l_min -18
_diffrn_reflns_point_group_measured_fraction_full 0.992
_diffrn_reflns_point_group_measured_fraction_max 0.870
_diffrn_reflns_theta_full 25.242
_diffrn_reflns_theta_max 34.882
_diffrn_reflns_theta_min 2.573
_diffrn_source 'Microfocus source E025 IuS'
_diffrn_source_current 0.6
_diffrn_source_power 50
_diffrn_source_size '0.2 mm x 0.2 mm fine focus'
_diffrn_source_type 'Bruker APEX DUO'
_exptl_absorpt_coefficient_mu 0.174
_exptl_absorpt_correction_T_max 0.942
_exptl_absorpt_correction_T_min 0.854
_exptl_absorpt_correction_type empirical
_exptl_absorpt_process_details
; 
 SADABS Version 2008/1 Bruker-Nonius
 Blessing, Acta Cryst. (1995) A51 33-38
;
_exptl_crystal_colour colourless
_exptl_crystal_density_diffrn 1.086
_exptl_crystal_description block
_exptl_crystal_F_000 480
_exptl_crystal_recrystallization_method 'Re-crystallisation from solvent: hexanes-ethylacetate'
_exptl_crystal_size_max 0.70
_exptl_crystal_size_mid 0.35
_exptl_crystal_size_min 0.35
_refine_diff_density_max 0.268
_refine_diff_density_min -0.390
_refine_diff_density_rms 0.080
_refine_ls_abs_structure_details
;
 Flack x determined using 1736 quotients [(I+)-(I-)]/[(I+)+(I-)]
 (Parsons, Flack and Wagner, Acta Cryst. B69 (2013) 249-259).
;
_refine_ls_abs_structure_Flack -0.09(4)
_refine_ls_extinction_method none
_refine_ls_goodness_of_fit_ref 0.863
_refine_ls_hydrogen_treatment constr
_refine_ls_matrix_type full
_refine_ls_number_parameters 141
_refine_ls_number_reflns 5134
_refine_ls_number_restraints 0
_refine_ls_restrained_S_all 0.863
_refine_ls_R_factor_all 0.0428
_refine_ls_R_factor_gt 0.0383
_refine_ls_shift/su_max 0.000
_refine_ls_shift/su_mean 0.000
_refine_ls_structure_factor_coef Fsqd
_refine_ls_weighting_details 'w=1/[\s^2^(Fo^2^)+(0.1000P)^2^] where P=(Fo^2^+2Fc^2^)/3'
_refine_ls_weighting_scheme calc
_refine_ls_wR_factor_gt 0.1102
_refine_ls_wR_factor_ref 0.1167
_reflns_Friedel_coverage 0.617
_reflns_Friedel_fraction_full 0.981
_reflns_Friedel_fraction_max 0.756
_reflns_number_gt 4719
_reflns_number_total 5134
_reflns_threshold_expression 'I > 2\s(I)'
_cod_data_source_file c4cc09106j2a.cif
_cod_data_source_block mo_AFG74_0m
_cod_original_sg_symbol_H-M P2(1)2(1)2(1)
_cod_database_code 7116448
_shelx_space_group_comment
;
The symmetry employed for this shelxl refinement is uniquely defined
by the following loop, which should always be used as a source of
symmetry information in preference to the above space-group names.
They are only intended as comments.
;
_shelx_estimated_absorpt_t_min 0.888
_shelx_estimated_absorpt_t_max 0.942
_shelxl_version_number 2014/6

loop_
_space_group_symop_operation_xyz
'x, y, z'
'-x+1/2, -y, z+1/2'
'-x, y+1/2, -z+1/2'
'x+1/2, -y+1/2, -z'

loop_
_atom_site_label
_atom_site_type_symbol
_atom_site_fract_x
_atom_site_fract_y
_atom_site_fract_z
_atom_site_U_iso_or_equiv
_atom_site_adp_type
_atom_site_occupancy
_atom_site_site_symmetry_order
_atom_site_calc_flag
_atom_site_refinement_flags_posn
_atom_site_refinement_flags_adp
P1 P 0.03806(3) 0.84546(3) 0.13689(3) 0.01410(9) Uani 1 1 d . .
B1 B -0.12543(15) 0.8935(2) 0.09069(16) 0.0224(3) Uani 1 1 d . .
H1A H -0.1854 0.8331 0.1180 0.034 Uiso 1 1 calc R U
H1B H -0.1295 0.8997 0.0046 0.034 Uiso 1 1 calc R U
H1C H -0.1450 0.9721 0.1259 0.034 Uiso 1 1 calc R U
N1 N 0.05765(11) 0.81980(12) 0.28411(11) 0.0172(2) Uani 1 1 d . .
C1 C -0.02360(12) 0.85940(13) 0.35666(12) 0.0165(2) Uani 1 1 d . .
H1 H -0.0917 0.9046 0.3272 0.020 Uiso 1 1 calc R U
C2 C -0.01474(12) 0.83700(14) 0.48449(13) 0.0173(2) Uani 1 1 d . .
C3 C -0.10000(15) 0.89323(18) 0.55942(14) 0.0234(3) Uani 1 1 d . .
H3 H -0.1620 0.9449 0.5277 0.028 Uiso 1 1 calc R U
C4 C -0.09402(18) 0.8734(2) 0.68040(16) 0.0319(4) Uani 1 1 d . .
H4 H -0.1511 0.9125 0.7316 0.038 Uiso 1 1 calc R U
C5 C -0.00514(18) 0.7970(2) 0.72588(16) 0.0327(4) Uani 1 1 d . .
H5 H -0.0015 0.7834 0.8085 0.039 Uiso 1 1 calc R U
C6 C 0.07952(16) 0.73951(19) 0.65184(16) 0.0295(4) Uani 1 1 d . .
H6 H 0.1400 0.6864 0.6839 0.035 Uiso 1 1 calc R U
C7 C 0.07521(14) 0.76007(17) 0.53073(14) 0.0222(3) Uani 1 1 d . .
H7 H 0.1333 0.7219 0.4799 0.027 Uiso 1 1 calc R U
C8 C 0.08147(16) 0.70100(16) 0.07603(14) 0.0224(3) Uani 1 1 d . .
H8A H 0.1538 0.6696 0.1183 0.034 Uiso 1 1 calc R U
H8B H 0.1019 0.7106 -0.0077 0.034 Uiso 1 1 calc R U
H8C H 0.0123 0.6442 0.0843 0.034 Uiso 1 1 calc R U
C9 C 0.16248(12) 0.95332(14) 0.10194(13) 0.0163(2) Uani 1 1 d . .
C10 C 0.13655(14) 1.06841(15) 0.17301(16) 0.0221(3) Uani 1 1 d . .
H10A H 0.1474 1.0516 0.2572 0.033 Uiso 1 1 calc R U
H10B H 0.0513 1.0952 0.1584 0.033 Uiso 1 1 calc R U
H10C H 0.1944 1.1321 0.1488 0.033 Uiso 1 1 calc R U
C11 C 0.15832(15) 0.98243(18) -0.03085(15) 0.0257(3) Uani 1 1 d . .
H11A H 0.2225 1.0421 -0.0497 0.039 Uiso 1 1 calc R U
H11B H 0.0767 1.0153 -0.0511 0.039 Uiso 1 1 calc R U
H11C H 0.1731 0.9083 -0.0762 0.039 Uiso 1 1 calc R U
C12 C 0.29023(12) 0.90255(16) 0.13546(16) 0.0231(3) Uani 1 1 d . .
H12A H 0.3064 0.8288 0.0900 0.035 Uiso 1 1 calc R U
H12B H 0.2916 0.8836 0.2199 0.035 Uiso 1 1 calc R U
H12C H 0.3542 0.9628 0.1179 0.035 Uiso 1 1 calc R U

loop_
_atom_site_aniso_label
_atom_site_aniso_U_11
_atom_site_aniso_U_22
_atom_site_aniso_U_33
_atom_site_aniso_U_23
_atom_site_aniso_U_13
_atom_site_aniso_U_12
P1 0.01413(14) 0.01428(16) 0.01389(15) -0.00067(12) 0.00022(11) 0.00046(11)
B1 0.0163(6) 0.0276(9) 0.0234(7) 0.0007(7) -0.0037(6) 0.0002(6)
N1 0.0185(5) 0.0177(6) 0.0156(5) 0.0015(4) 0.0012(4) 0.0009(4)
C1 0.0170(5) 0.0160(6) 0.0165(5) 0.0003(5) -0.0001(4) -0.0015(4)
C2 0.0188(5) 0.0175(6) 0.0157(5) -0.0007(5) 0.0009(4) -0.0043(5)
C3 0.0234(6) 0.0267(8) 0.0200(6) -0.0011(6) 0.0061(5) -0.0034(6)
C4 0.0336(8) 0.0431(11) 0.0191(7) -0.0041(7) 0.0090(6) -0.0105(7)
C5 0.0356(8) 0.0468(12) 0.0159(6) 0.0047(7) -0.0008(6) -0.0195(8)
C6 0.0287(7) 0.0355(9) 0.0241(8) 0.0100(7) -0.0083(6) -0.0106(7)
C7 0.0225(6) 0.0251(8) 0.0191(6) 0.0029(6) -0.0019(5) -0.0030(5)
C8 0.0272(7) 0.0168(7) 0.0232(7) -0.0034(6) 0.0047(6) 0.0005(5)
C9 0.0155(5) 0.0163(6) 0.0171(5) 0.0005(5) 0.0015(4) -0.0009(4)
C10 0.0236(6) 0.0155(6) 0.0272(7) -0.0026(6) 0.0017(5) -0.0008(5)
C11 0.0281(7) 0.0304(9) 0.0186(6) 0.0048(6) 0.0020(5) -0.0051(6)
C12 0.0151(5) 0.0254(8) 0.0287(7) -0.0009(7) 0.0005(5) 0.0021(5)

loop_
_atom_type_symbol
_atom_type_description
_atom_type_scat_dispersion_real
_atom_type_scat_dispersion_imag
_atom_type_scat_source
C C 0.0033 0.0016 'International Tables Vol C Tables 4.2.6.8 and 6.1.1.4'
H H 0.0000 0.0000 'International Tables Vol C Tables 4.2.6.8 and 6.1.1.4'
B B 0.0013 0.0007 'International Tables Vol C Tables 4.2.6.8 and 6.1.1.4'
N N 0.0061 0.0033 'International Tables Vol C Tables 4.2.6.8 and 6.1.1.4'
P P 0.1023 0.0942 'International Tables Vol C Tables 4.2.6.8 and 6.1.1.4'

loop_
_geom_angle_atom_site_label_1
_geom_angle_atom_site_label_2
_geom_angle_atom_site_label_3
_geom_angle
N1 P1 C8 101.25(7)
N1 P1 C9 103.19(7)
C8 P1 C9 107.59(7)
N1 P1 B1 115.32(7)
C8 P1 B1 112.36(8)
C9 P1 B1 115.73(8)
C1 N1 P1 119.15(10)
N1 C1 C2 122.03(13)
C7 C2 C3 120.09(14)
C7 C2 C1 121.20(13)
C3 C2 C1 118.70(14)
C4 C3 C2 119.93(17)
C5 C4 C3 119.86(18)
C4 C5 C6 120.68(17)
C7 C6 C5 119.83(18)
C6 C7 C2 119.60(16)
C10 C9 C12 109.70(13)
C10 C9 C11 109.60(14)
C12 C9 C11 110.14(13)
C10 C9 P1 106.96(10)
C12 C9 P1 111.42(11)
C11 C9 P1 108.95(10)

loop_
_geom_bond_atom_site_label_1
_geom_bond_atom_site_label_2
_geom_bond_distance
P1 N1 1.7064(13)
P1 C8 1.8016(17)
P1 C9 1.8390(15)
P1 B1 1.9156(17)
N1 C1 1.2796(18)
C1 C2 1.4734(19)
C2 C7 1.393(2)
C2 C3 1.398(2)
C3 C4 1.391(2)
C4 C5 1.378(3)
C5 C6 1.394(3)
C6 C7 1.393(2)
C9 C10 1.532(2)
C9 C12 1.536(2)
C9 C11 1.540(2)

loop_
_geom_torsion_atom_site_label_1
_geom_torsion_atom_site_label_2
_geom_torsion_atom_site_label_3
_geom_torsion_atom_site_label_4
_geom_torsion
C8 P1 N1 C1 -137.61(13)
C9 P1 N1 C1 111.10(13)
B1 P1 N1 C1 -16.07(16)
P1 N1 C1 C2 177.91(10)
N1 C1 C2 C7 -7.3(2)
N1 C1 C2 C3 173.66(15)
C7 C2 C3 C4 0.8(2)
C1 C2 C3 C4 179.82(15)
C2 C3 C4 C5 -0.9(3)
C3 C4 C5 C6 0.3(3)
C4 C5 C6 C7 0.6(3)
C5 C6 C7 C2 -0.7(3)
C3 C2 C7 C6 0.1(2)
C1 C2 C7 C6 -178.95(15)
N1 P1 C9 C10 -63.16(11)
C8 P1 C9 C10 -169.69(10)
B1 P1 C9 C10 63.75(13)
N1 P1 C9 C12 56.73(12)
C8 P1 C9 C12 -49.80(13)
B1 P1 C9 C12 -176.37(11)
N1 P1 C9 C11 178.45(11)
C8 P1 C9 C11 71.92(12)
B1 P1 C9 C11 -54.64(13)
